data_7238610
loop_
_publ_author_name
'Datta, Sayanti'
'Kumar Seth, Dipravath'
'Halder, Sarmistha'
'Sheldrick, William S.'
'Mayer-Figge, Heike'
'Drew, Michael G. B.'
'Bhattacharya, Samaresh'

_publ_section_title
;
 Mononuclear palladium and heterodinuclear palladium--ruthenium complexes
 of semicarbazone ligands. Synthesis, characterization, and application in
 C--C cross-coupling reactions
;
_journal_issue 12
_journal_name_full 'RSC Advances'
_journal_page_first 5254
_journal_paper_doi 10.1039/c2ra20105d
_journal_volume 2
_journal_year 2012
_chemical_formula_sum 'C27 H24 N3 O2 P Pd'
_chemical_formula_weight 554.86
_space_group_IT_number 2
_space_group_name_Hall '-P 1'
_space_group_name_H-M_alt 'P -1'
_symmetry_cell_setting triclinic
_symmetry_space_group_name_H-M 'P -1'
_atom_sites_solution_hydrogens geom
_atom_sites_solution_primary direct
_atom_sites_solution_secondary difmap
_audit_creation_method SHELXL-97
_cell_angle_alpha 80.414(7)
_cell_angle_beta 84.706(7)
_cell_angle_gamma 78.503(7)
_cell_formula_units_Z 4
_cell_length_a 10.1264(9)
_cell_length_b 14.1165(12)
_cell_length_c 16.8322(12)
_cell_measurement_temperature 150(2)
_cell_volume 2320.6(3)
_computing_cell_refinement 'Crysalis, Oxford Diffraction'
_computing_data_collection 'Crysalis, Oxford Diffraction'
_computing_data_reduction 'Crysalis, Oxford Diffraction'
_computing_molecular_graphics PLATON(Spek,2004)
_computing_structure_refinement 'SHELXL-97 (Sheldrick, 1997)'
_computing_structure_solution 'SHELXS-97 (Sheldrick, 1997)'
_diffrn_ambient_temperature 150(2)
_diffrn_measured_fraction_theta_full 0.962
_diffrn_measured_fraction_theta_max 0.962
_diffrn_measurement_device 'Oxford Diffaction X-Calibur System'
_diffrn_measurement_method '321 frames, counting time 10 s.'
_diffrn_radiation_monochromator graphite
_diffrn_radiation_source 'fine-focus sealed tube'
_diffrn_radiation_type MoK\a
_diffrn_radiation_wavelength 0.71073
_diffrn_reflns_av_R_equivalents 0.0293
_diffrn_reflns_av_sigmaI/netI 0.1335
_diffrn_reflns_limit_h_max 13
_diffrn_reflns_limit_h_min -14
_diffrn_reflns_limit_k_max 19
_diffrn_reflns_limit_k_min -19
_diffrn_reflns_limit_l_max 13
_diffrn_reflns_limit_l_min -23
_diffrn_reflns_number 16582
_diffrn_reflns_theta_full 30.00
_diffrn_reflns_theta_max 30.00
_diffrn_reflns_theta_min 2.30
_exptl_absorpt_coefficient_mu 0.900
_exptl_absorpt_correction_T_max 1.000
_exptl_absorpt_correction_T_min 0.801
_exptl_absorpt_correction_type empirical
_exptl_absorpt_process_details 'ABSPACK, Oxford Diffraction Ltd'
_exptl_crystal_colour black
_exptl_crystal_density_diffrn 1.602
_exptl_crystal_density_method 'not measured'
_exptl_crystal_description needle
_exptl_crystal_F_000 1136
_exptl_crystal_size_max 0.30
_exptl_crystal_size_mid 0.05
_exptl_crystal_size_min 0.05
_refine_diff_density_max 1.116
_refine_diff_density_min -0.810
_refine_diff_density_rms 0.114
_refine_ls_extinction_method none
_refine_ls_goodness_of_fit_ref 0.931
_refine_ls_hydrogen_treatment constr
_refine_ls_matrix_type full
_refine_ls_number_parameters 615
_refine_ls_number_reflns 13031
_refine_ls_number_restraints 0
_refine_ls_restrained_S_all 0.931
_refine_ls_R_factor_all 0.0923
_refine_ls_R_factor_gt 0.0436
_refine_ls_shift/su_max 0.001
_refine_ls_shift/su_mean 0.000
_refine_ls_structure_factor_coef Fsqd
_refine_ls_weighting_details
;
_refine_ls_weighting_details
w=1/[\s^2^(Fo^2^)+(0.0411P)^2^+0.0000P] where P=(Fo^2^+2Fc^2^)/3
;
_refine_ls_weighting_scheme calc
_refine_ls_wR_factor_gt 0.0862
_refine_ls_wR_factor_ref 0.0976
_reflns_number_gt 7296
_reflns_number_total 13031
_reflns_threshold_expression >2sigma(I)
_cod_data_source_file c2ra20105d.txt
_cod_data_source_block x
_cod_original_sg_symbol_H-M P-1
_cod_database_code 7238610

loop_
_symmetry_equiv_pos_as_xyz
'x, y, z'
'-x, -y, -z'

loop_
_atom_site_label
_atom_site_type_symbol
_atom_site_fract_x
_atom_site_fract_y
_atom_site_fract_z
_atom_site_U_iso_or_equiv
_atom_site_adp_type
_atom_site_occupancy
_atom_site_symmetry_multiplicity
_atom_site_calc_flag
_atom_site_refinement_flags
C13 C 1.0239(4) 0.1361(3) 0.6174(2) 0.0255(8) Uani 1 1 d .
H13 H 1.0854 0.1774 0.6157 0.031 Uiso 1 1 calc R
C15 C 0.9089(4) 0.0165(3) 0.6931(2) 0.0285(9) Uani 1 1 d .
H15 H 0.8916 -0.0236 0.7411 0.034 Uiso 1 1 calc R
C16 C 0.8446(3) 0.0149(3) 0.6258(2) 0.0237(8) Uani 1 1 d .
H16 H 0.7835 -0.0272 0.6301 0.028 Uiso 1 1 calc R
C32 C 1.0377(4) 0.5022(2) 0.3875(2) 0.0221(8) Uani 1 1 d .
H32 H 1.1266 0.4803 0.4014 0.027 Uiso 1 1 calc R
C35 C 0.7729(4) 0.5685(3) 0.3463(2) 0.0270(8) Uani 1 1 d .
H35 H 0.6843 0.5910 0.3320 0.032 Uiso 1 1 calc R
C36 C 0.8384(4) 0.4758(3) 0.3341(2) 0.0262(8) Uani 1 1 d .
H36 H 0.7930 0.4355 0.3128 0.031 Uiso 1 1 calc R
C42 C 1.2542(4) 0.2702(2) 0.4357(2) 0.0236(8) Uani 1 1 d .
H42 H 1.1830 0.2643 0.4742 0.028 Uiso 1 1 calc R
C44 C 1.4910(4) 0.2564(3) 0.4036(2) 0.0277(9) Uani 1 1 d .
H44 H 1.5791 0.2407 0.4197 0.033 Uiso 1 1 calc R
C45 C 1.4676(4) 0.2875(3) 0.3222(2) 0.0337(10) Uani 1 1 d .
H45 H 1.5393 0.2946 0.2844 0.040 Uiso 1 1 calc R
C46 C 1.3362(4) 0.3078(3) 0.2984(2) 0.0282(9) Uani 1 1 d .
H46 H 1.3201 0.3266 0.2440 0.034 Uiso 1 1 calc R
C54 C 1.1304(4) 0.3815(3) 0.0504(2) 0.0326(10) Uani 1 1 d .
H54 H 1.1498 0.3916 -0.0051 0.039 Uiso 1 1 calc R
C62 C 0.5702(4) 0.8520(2) -0.0170(2) 0.0231(8) Uani 1 1 d .
C63 C 0.5305(4) 0.8436(3) -0.0939(2) 0.0284(9) Uani 1 1 d .
H63 H 0.4770 0.7983 -0.0976 0.034 Uiso 1 1 calc R
C65 C 0.6465(4) 0.9702(3) -0.1582(2) 0.0309(9) Uani 1 1 d .
H65 H 0.6710 1.0103 -0.2046 0.037 Uiso 1 1 calc R
C67 C 0.6519(3) 0.9217(3) -0.0118(2) 0.0232(8) Uani 1 1 d .
C71 C 0.6346(4) 0.8858(3) 0.2754(2) 0.0276(9) Uani 1 1 d .
C82 C 0.3258(4) 0.7126(3) 0.3486(2) 0.0256(8) Uani 1 1 d .
H82 H 0.3022 0.7780 0.3261 0.031 Uiso 1 1 calc R
C83 C 0.3053(4) 0.6837(3) 0.4311(2) 0.0296(9) Uani 1 1 d .
H83 H 0.2694 0.7302 0.4642 0.036 Uiso 1 1 calc R
C84 C 0.3378(4) 0.5863(3) 0.4643(2) 0.0308(9) Uani 1 1 d .
H84 H 0.3227 0.5677 0.5195 0.037 Uiso 1 1 calc R
C85 C 0.3924(4) 0.5165(3) 0.4161(2) 0.0280(9) Uani 1 1 d .
H85 H 0.4131 0.4509 0.4385 0.034 Uiso 1 1 calc R
C86 C 0.4163(4) 0.5449(3) 0.3341(2) 0.0232(8) Uani 1 1 d .
H86 H 0.4555 0.4981 0.3018 0.028 Uiso 1 1 calc R
C92 C 0.2275(4) 0.7480(3) 0.0739(2) 0.0281(9) Uani 1 1 d .
H92 H 0.3026 0.7593 0.0402 0.034 Uiso 1 1 calc R
C93 C 0.1017(4) 0.7684(3) 0.0427(2) 0.0318(9) Uani 1 1 d .
H93 H 0.0930 0.7916 -0.0120 0.038 Uiso 1 1 calc R
C94 C -0.0123(4) 0.7542(3) 0.0932(2) 0.0297(9) Uani 1 1 d .
H94 H -0.0973 0.7675 0.0725 0.036 Uiso 1 1 calc R
C95 C 0.0027(4) 0.7199(3) 0.1744(2) 0.0305(9) Uani 1 1 d .
H95 H -0.0731 0.7121 0.2088 0.037 Uiso 1 1 calc R
C96 C 0.1290(4) 0.6971(3) 0.2050(2) 0.0259(8) Uani 1 1 d .
H96 H 0.1381 0.6724 0.2594 0.031 Uiso 1 1 calc R
C101 C 0.4925(4) 0.5716(3) 0.1510(2) 0.0210(8) Uani 1 1 d .
C103 C 0.4846(4) 0.4234(3) 0.0983(2) 0.0309(9) Uani 1 1 d .
H103 H 0.4348 0.3835 0.0801 0.037 Uiso 1 1 calc R
C104 C 0.6229(4) 0.3975(3) 0.0991(2) 0.0348(10) Uani 1 1 d .
H104 H 0.6664 0.3387 0.0828 0.042 Uiso 1 1 calc R
C105 C 0.6983(4) 0.4581(3) 0.1240(2) 0.0326(9) Uani 1 1 d .
H105 H 0.7918 0.4406 0.1241 0.039 Uiso 1 1 calc R
C106 C 0.6320(4) 0.5452(3) 0.1488(2) 0.0279(9) Uani 1 1 d .
H106 H 0.6823 0.5867 0.1643 0.034 Uiso 1 1 calc R
C681 C 0.8053(4) 1.0020(3) 0.0592(2) 0.0329(9) Uani 1 1 d .
H68A H 0.7614 1.0685 0.0609 0.049 Uiso 1 1 calc R
H68B H 0.8606 0.9983 0.0099 0.049 Uiso 1 1 calc R
H68C H 0.8607 0.9792 0.1043 0.049 Uiso 1 1 calc R
O711 O 0.6513(3) 0.9151(2) 0.33902(15) 0.0371(7) Uani 1 1 d .
C12 C 0.9599(3) 0.1361(2) 0.5460(2) 0.0198(7) Uani 1 1 d .
C14 C 0.9992(4) 0.0779(3) 0.6892(2) 0.0279(9) Uani 1 1 d .
H14 H 1.0434 0.0802 0.7347 0.033 Uiso 1 1 calc R
C17 C 0.8637(3) 0.0722(2) 0.5502(2) 0.0202(7) Uani 1 1 d .
C18 C 0.7887(3) 0.0625(2) 0.4829(2) 0.0203(8) Uani 1 1 d .
C21 C 0.7788(4) 0.1381(3) 0.2707(2) 0.0237(8) Uani 1 1 d .
C31 C 0.9727(4) 0.4427(2) 0.3535(2) 0.0211(8) Uani 1 1 d .
C33 C 0.9711(4) 0.5935(3) 0.4009(2) 0.0261(8) Uani 1 1 d .
H33 H 1.0149 0.6330 0.4242 0.031 Uiso 1 1 calc R
C34 C 0.8385(4) 0.6272(3) 0.3796(2) 0.0257(8) Uani 1 1 d .
H34 H 0.7942 0.6894 0.3879 0.031 Uiso 1 1 calc R
C41 C 1.2269(4) 0.3004(2) 0.3556(2) 0.0206(8) Uani 1 1 d .
C43 C 1.3857(4) 0.2485(3) 0.4602(2) 0.0272(9) Uani 1 1 d .
H43 H 1.4022 0.2289 0.5145 0.033 Uiso 1 1 calc R
C51 C 1.0738(3) 0.3490(2) 0.2160(2) 0.0180(7) Uani 1 1 d .
C52 C 1.1103(4) 0.2705(3) 0.1736(2) 0.0252(8) Uani 1 1 d .
H52 H 1.1157 0.2070 0.2008 0.030 Uiso 1 1 calc R
C53 C 1.1384(4) 0.2865(3) 0.0916(2) 0.0337(10) Uani 1 1 d .
H53 H 1.1628 0.2336 0.0634 0.040 Uiso 1 1 calc R
C55 C 1.0936(4) 0.4613(3) 0.0915(2) 0.0269(9) Uani 1 1 d .
H55 H 1.0879 0.5248 0.0641 0.032 Uiso 1 1 calc R
C56 C 1.0657(3) 0.4444(3) 0.1742(2) 0.0224(8) Uani 1 1 d .
H56 H 1.0411 0.4972 0.2025 0.027 Uiso 1 1 calc R
C64 C 0.5695(4) 0.9014(3) -0.1640(2) 0.0308(9) Uani 1 1 d .
H64 H 0.5440 0.8938 -0.2139 0.037 Uiso 1 1 calc R
C66 C 0.6872(4) 0.9802(2) -0.0853(2) 0.0266(9) Uani 1 1 d .
H66 H 0.7397 1.0268 -0.0836 0.032 Uiso 1 1 calc R
C68 C 0.7021(3) 0.9401(3) 0.0627(2) 0.0241(8) Uani 1 1 d .
C81 C 0.3828(3) 0.6415(2) 0.2995(2) 0.0182(7) Uani 1 1 d .
C91 C 0.2435(4) 0.7111(2) 0.1544(2) 0.0209(8) Uani 1 1 d .
C102 C 0.4202(4) 0.5098(3) 0.1250(2) 0.0255(8) Uani 1 1 d .
H102 H 0.3266 0.5268 0.1254 0.031 Uiso 1 1 calc R
C181 C 0.6784(4) 0.0026(3) 0.4984(2) 0.0317(9) Uani 1 1 d .
H18A H 0.6143 0.0249 0.4576 0.047 Uiso 1 1 calc R
H18B H 0.6336 0.0097 0.5505 0.047 Uiso 1 1 calc R
H18C H 0.7171 -0.0650 0.4970 0.047 Uiso 1 1 calc R
O11 O 0.9922(3) 0.19784(18) 0.48342(14) 0.0258(6) Uani 1 1 d .
O22 O 0.7350(3) 0.11839(18) 0.20991(14) 0.0302(6) Uani 1 1 d .
O61 O 0.5285(3) 0.78975(19) 0.04278(15) 0.0308(6) Uani 1 1 d .
Pd1 Pd 0.93043(3) 0.206944(19) 0.373454(16) 0.01869(7) Uani 1 1 d .
Pd2 Pd 0.53870(3) 0.798847(19) 0.158180(16) 0.02109(8) Uani 1 1 d .
N19 N 0.8139(3) 0.10406(19) 0.41025(16) 0.0149(6) Uani 1 1 d .
N20 N 0.7480(3) 0.0894(2) 0.34598(17) 0.0231(7) Uani 1 1 d .
H20 H 0.6901 0.0512 0.3528 0.028 Uiso 1 1 calc R
N22 N 0.8511(3) 0.2077(2) 0.27037(17) 0.0267(7) Uani 1 1 d .
H22 H 0.8623 0.2498 0.2283 0.032 Uiso 1 1 calc R
N69 N 0.6536(3) 0.9034(2) 0.13246(18) 0.0227(7) Uani 1 1 d .
N70 N 0.6925(3) 0.9269(2) 0.20261(18) 0.0266(7) Uani 1 1 d .
H70 H 0.7495 0.9650 0.2013 0.032 Uiso 1 1 calc R
N72 N 0.5670(3) 0.8157(2) 0.26867(17) 0.0274(7) Uani 1 1 d .
H72 H 0.5374 0.7799 0.3103 0.033 Uiso 1 1 calc R
P1 P 1.05366(9) 0.32437(6) 0.32572(5) 0.01785(19) Uani 1 1 d .
P2 P 0.41199(9) 0.68149(7) 0.19166(5) 0.0196(2) Uani 1 1 d .

loop_
_atom_site_aniso_label
_atom_site_aniso_U_11
_atom_site_aniso_U_22
_atom_site_aniso_U_33
_atom_site_aniso_U_23
_atom_site_aniso_U_13
_atom_site_aniso_U_12
C13 0.029(2) 0.0210(19) 0.030(2) -0.0035(16) -0.0050(17) -0.0105(16)
C15 0.028(2) 0.026(2) 0.028(2) 0.0050(16) 0.0058(17) -0.0067(17)
C16 0.0155(18) 0.0197(19) 0.034(2) -0.0027(16) 0.0057(16) -0.0040(15)
C32 0.024(2) 0.0199(19) 0.0252(19) -0.0046(15) -0.0036(16) -0.0094(15)
C35 0.020(2) 0.031(2) 0.031(2) -0.0087(17) -0.0025(16) -0.0022(17)
C36 0.023(2) 0.028(2) 0.033(2) -0.0100(17) -0.0053(17) -0.0106(17)
C42 0.0212(19) 0.0193(19) 0.030(2) 0.0048(15) -0.0056(16) -0.0098(15)
C44 0.0177(19) 0.0200(19) 0.047(2) -0.0134(17) -0.0107(18) 0.0041(15)
C45 0.027(2) 0.040(2) 0.035(2) -0.0112(19) 0.0034(18) -0.0061(19)
C46 0.022(2) 0.037(2) 0.026(2) -0.0087(17) -0.0040(16) -0.0011(17)
C54 0.032(2) 0.045(3) 0.0194(19) -0.0020(18) -0.0005(17) -0.007(2)
C62 0.026(2) 0.0127(18) 0.028(2) -0.0023(15) 0.0052(16) -0.0015(15)
C63 0.028(2) 0.022(2) 0.035(2) -0.0087(16) 0.0031(18) -0.0039(17)
C65 0.027(2) 0.028(2) 0.031(2) 0.0027(17) 0.0091(17) -0.0001(17)
C67 0.0167(19) 0.0163(18) 0.035(2) -0.0040(15) 0.0043(16) -0.0022(15)
C71 0.028(2) 0.025(2) 0.031(2) 0.0000(16) -0.0114(17) -0.0079(17)
C82 0.025(2) 0.0187(19) 0.031(2) -0.0023(15) -0.0065(16) 0.0022(15)
C83 0.027(2) 0.039(2) 0.0214(19) -0.0108(17) -0.0016(16) 0.0002(18)
C84 0.022(2) 0.043(3) 0.024(2) 0.0033(18) -0.0019(16) -0.0036(18)
C85 0.028(2) 0.028(2) 0.029(2) -0.0035(17) -0.0057(17) -0.0082(17)
C86 0.0192(19) 0.024(2) 0.029(2) -0.0076(16) -0.0028(16) -0.0056(15)
C92 0.027(2) 0.030(2) 0.028(2) -0.0005(16) -0.0056(17) -0.0083(17)
C93 0.042(3) 0.027(2) 0.029(2) 0.0059(17) -0.0129(19) -0.0158(19)
C94 0.024(2) 0.026(2) 0.040(2) -0.0062(17) -0.0095(18) -0.0010(17)
C95 0.027(2) 0.030(2) 0.037(2) -0.0110(18) 0.0039(18) -0.0084(18)
C96 0.024(2) 0.027(2) 0.028(2) -0.0003(16) -0.0040(16) -0.0085(16)
C101 0.0217(19) 0.0227(19) 0.0191(18) -0.0015(14) -0.0038(15) -0.0053(15)
C103 0.029(2) 0.029(2) 0.037(2) -0.0129(18) -0.0060(18) -0.0022(17)
C104 0.035(2) 0.032(2) 0.038(2) -0.0167(18) 0.0067(19) -0.0011(19)
C105 0.0152(19) 0.040(3) 0.044(2) -0.011(2) -0.0004(18) -0.0052(18)
C106 0.028(2) 0.033(2) 0.027(2) -0.0094(17) -0.0044(17) -0.0091(18)
C681 0.024(2) 0.032(2) 0.044(2) -0.0050(18) 0.0032(18) -0.0103(18)
O711 0.0548(19) 0.0365(17) 0.0289(15) -0.0062(12) -0.0111(14) -0.0245(15)
C12 0.0224(19) 0.0148(17) 0.0216(18) -0.0017(14) -0.0027(15) -0.0029(15)
C14 0.027(2) 0.028(2) 0.026(2) -0.0075(16) -0.0039(16) 0.0044(17)
C17 0.0104(17) 0.0197(18) 0.0287(19) -0.0030(15) 0.0005(14) -0.0002(14)
C18 0.0148(18) 0.0082(16) 0.038(2) 0.0004(15) -0.0009(15) -0.0060(13)
C21 0.0205(19) 0.0170(18) 0.032(2) -0.0040(15) -0.0026(16) 0.0006(15)
C31 0.024(2) 0.0172(18) 0.0213(18) 0.0014(14) -0.0009(15) -0.0048(15)
C33 0.029(2) 0.0213(19) 0.031(2) -0.0051(16) -0.0064(17) -0.0092(16)
C34 0.030(2) 0.0186(19) 0.028(2) -0.0058(15) 0.0011(17) -0.0020(16)
C41 0.0226(19) 0.0117(17) 0.030(2) -0.0074(14) -0.0027(16) -0.0051(14)
C43 0.032(2) 0.021(2) 0.029(2) 0.0027(16) -0.0096(17) -0.0067(17)
C51 0.0113(17) 0.0190(18) 0.0225(18) 0.0025(14) -0.0059(14) -0.0027(14)
C52 0.022(2) 0.026(2) 0.026(2) -0.0073(16) -0.0054(16) 0.0031(16)
C53 0.028(2) 0.044(3) 0.029(2) -0.0162(18) -0.0054(17) 0.0038(19)
C55 0.025(2) 0.030(2) 0.026(2) 0.0059(17) -0.0046(16) -0.0138(17)
C56 0.0147(18) 0.030(2) 0.0236(19) -0.0043(15) -0.0016(15) -0.0060(15)
C64 0.025(2) 0.034(2) 0.033(2) -0.0104(18) -0.0012(17) 0.0024(18)
C66 0.023(2) 0.0132(18) 0.044(2) 0.0029(16) 0.0025(17) -0.0126(15)
C68 0.0137(18) 0.024(2) 0.035(2) -0.0076(16) 0.0043(16) -0.0051(15)
C81 0.0145(17) 0.0151(17) 0.0279(19) -0.0024(14) -0.0040(15) -0.0094(14)
C91 0.0218(19) 0.0196(18) 0.0245(19) -0.0078(15) -0.0062(15) -0.0052(15)
C102 0.026(2) 0.0202(19) 0.032(2) -0.0071(16) -0.0030(17) -0.0060(16)
C181 0.032(2) 0.029(2) 0.039(2) -0.0081(18) -0.0008(18) -0.0169(18)
O11 0.0319(15) 0.0277(14) 0.0219(13) 0.0022(11) -0.0053(11) -0.0186(12)
O22 0.0428(17) 0.0244(14) 0.0298(14) -0.0007(11) -0.0147(13) -0.0188(13)
O61 0.0362(16) 0.0337(16) 0.0278(14) -0.0079(12) 0.0020(12) -0.0188(13)
Pd1 0.01835(15) 0.01684(14) 0.02237(15) -0.00270(11) -0.00342(11) -0.00605(11)
Pd2 0.02208(16) 0.01728(15) 0.02614(16) -0.00308(11) -0.00303(12) -0.00849(12)
N19 0.0103(14) 0.0097(14) 0.0259(15) -0.0025(11) -0.0043(12) -0.0037(11)
N20 0.0200(16) 0.0220(16) 0.0321(17) -0.0036(13) -0.0068(13) -0.0136(13)
N22 0.0317(19) 0.0229(17) 0.0278(17) 0.0030(13) -0.0121(14) -0.0120(14)
N69 0.0148(15) 0.0206(16) 0.0337(18) -0.0087(13) -0.0071(13) 0.0002(12)
N70 0.0248(17) 0.0236(17) 0.0357(18) -0.0038(14) -0.0100(14) -0.0119(14)
N72 0.039(2) 0.0199(16) 0.0276(17) 0.0052(13) -0.0145(15) -0.0184(15)
P1 0.0180(5) 0.0173(5) 0.0194(5) -0.0036(4) -0.0019(4) -0.0050(4)
P2 0.0216(5) 0.0171(5) 0.0219(5) -0.0029(4) -0.0036(4) -0.0072(4)

loop_
_atom_type_symbol
_atom_type_description
_atom_type_scat_dispersion_real
_atom_type_scat_dispersion_imag
_atom_type_scat_source
C C 0.0033 0.0016 'International Tables Vol C Tables 4.2.6.8 and 6.1.1.4'
H H 0.0000 0.0000 'International Tables Vol C Tables 4.2.6.8 and 6.1.1.4'
O O 0.0106 0.0060 'International Tables Vol C Tables 4.2.6.8 and 6.1.1.4'
Pd Pd -0.9988 1.0072 'International Tables Vol C Tables 4.2.6.8 and 6.1.1.4'
Cl Cl 0.1484 0.1585 'International Tables Vol C Tables 4.2.6.8 and 6.1.1.4'
N N 0.0061 0.0033 'International Tables Vol C Tables 4.2.6.8 and 6.1.1.4'
P P 0.1023 0.0942 'International Tables Vol C Tables 4.2.6.8 and 6.1.1.4'

loop_
_geom_angle_atom_site_label_1
_geom_angle_atom_site_label_2
_geom_angle_atom_site_label_3
_geom_angle
C14 C13 C12 123.0(3)
C16 C15 C14 119.3(3)
C15 C16 C17 124.9(3)
C33 C32 C31 120.1(3)
C34 C35 C36 120.1(3)
C35 C36 C31 120.1(3)
C41 C42 C43 121.5(3)
C43 C44 C45 120.9(3)
C46 C45 C44 119.1(4)
C45 C46 C41 120.8(3)
C55 C54 C53 120.7(3)
O61 C62 C63 114.2(3)
O61 C62 C67 126.9(3)
C63 C62 C67 118.9(3)
C64 C63 C62 121.8(4)
C66 C65 C64 120.9(4)
C62 C67 C66 117.0(3)
C62 C67 C68 126.1(3)
C66 C67 C68 116.9(3)
O711 C71 N72 126.5(4)
O711 C71 N70 119.2(3)
N72 C71 N70 114.3(3)
C83 C82 C81 119.1(3)
C84 C83 C82 120.5(4)
C85 C84 C83 120.4(3)
C84 C85 C86 119.5(4)
C81 C86 C85 121.0(3)
C91 C92 C93 121.1(4)
C92 C93 C94 120.0(3)
C95 C94 C93 119.1(4)
C96 C95 C94 120.6(4)
C95 C96 C91 120.3(3)
C106 C101 C102 118.1(3)
C106 C101 P2 119.0(3)
C102 C101 P2 122.8(3)
C104 C103 C102 119.3(4)
C103 C104 C105 120.7(4)
C106 C105 C104 119.1(4)
C101 C106 C105 121.4(3)
O11 C12 C13 115.3(3)
O11 C12 C17 127.0(3)
C13 C12 C17 117.6(3)
C15 C14 C13 119.5(3)
C16 C17 C12 115.7(3)
C16 C17 C18 119.1(3)
C12 C17 C18 125.2(3)
N19 C18 C17 121.7(3)
N19 C18 C181 118.9(3)
C17 C18 C181 119.4(3)
O22 C21 N22 125.1(3)
O22 C21 N20 119.8(3)
N22 C21 N20 115.1(3)
C32 C31 C36 119.4(3)
C32 C31 P1 124.3(3)
C36 C31 P1 116.2(3)
C32 C33 C34 120.3(3)
C35 C34 C33 119.9(3)
C42 C41 C46 118.2(3)
C42 C41 P1 120.0(3)
C46 C41 P1 121.7(3)
C44 C43 C42 119.4(3)
C52 C51 C56 119.3(3)
C52 C51 P1 118.6(3)
C56 C51 P1 121.8(3)
C53 C52 C51 120.1(4)
C52 C53 C54 120.2(4)
C56 C55 C54 118.6(3)
C55 C56 C51 121.0(3)
C65 C64 C63 119.0(4)
C65 C66 C67 122.3(3)
N69 C68 C67 119.8(3)
N69 C68 C681 119.2(3)
C67 C68 C681 120.9(3)
C86 C81 C82 119.5(3)
C86 C81 P2 122.2(3)
C82 C81 P2 118.3(3)
C92 C91 C96 118.8(3)
C92 C91 P2 119.3(3)
C96 C91 P2 121.9(3)
C103 C102 C101 121.4(4)
C12 O11 Pd1 124.4(2)
C62 O61 Pd2 123.5(2)
N22 Pd1 O11 172.97(11)
N22 Pd1 N19 80.66(11)
O11 Pd1 N19 92.59(10)
N22 Pd1 P1 96.07(9)
O11 Pd1 P1 90.64(7)
N19 Pd1 P1 176.63(8)
N72 Pd2 O61 173.23(11)
N72 Pd2 N69 80.66(12)
O61 Pd2 N69 92.87(11)
N72 Pd2 P2 97.29(9)
O61 Pd2 P2 89.16(8)
N69 Pd2 P2 177.92(9)
C18 N19 N20 121.3(3)
C18 N19 Pd1 128.0(2)
N20 N19 Pd1 110.35(19)
C21 N20 N19 117.5(3)
C21 N22 Pd1 115.2(2)
C68 N69 N70 120.0(3)
C68 N69 Pd2 128.6(2)
N70 N69 Pd2 111.0(2)
N69 N70 C71 116.8(3)
C71 N72 Pd2 116.3(2)
C41 P1 C51 102.81(16)
C41 P1 C31 107.15(15)
C51 P1 C31 103.51(15)
C41 P1 Pd1 116.34(11)
C51 P1 Pd1 114.08(11)
C31 P1 Pd1 111.78(12)
C101 P2 C91 104.78(16)
C101 P2 C81 105.02(15)
C91 P2 C81 103.70(16)
C101 P2 Pd2 110.47(12)
C91 P2 Pd2 115.94(12)
C81 P2 Pd2 115.80(11)

loop_
_geom_bond_atom_site_label_1
_geom_bond_atom_site_label_2
_geom_bond_distance
C13 C14 1.376(5)
C13 C12 1.418(5)
C15 C16 1.363(5)
C15 C14 1.370(5)
C16 C17 1.410(5)
C32 C33 1.375(5)
C32 C31 1.384(5)
C35 C34 1.373(5)
C35 C36 1.383(5)
C36 C31 1.397(5)
C42 C41 1.382(5)
C42 C43 1.391(5)
C44 C43 1.371(5)
C44 C45 1.394(5)
C45 C46 1.386(5)
C46 C41 1.406(5)
C54 C55 1.390(5)
C54 C53 1.395(5)
C62 O61 1.318(4)
C62 C63 1.421(5)
C62 C67 1.424(5)
C63 C64 1.390(5)
C65 C66 1.368(5)
C65 C64 1.381(5)
C67 C66 1.427(5)
C67 C68 1.476(5)
C71 O711 1.246(4)
C71 N72 1.336(4)
C71 N70 1.396(5)
C82 C83 1.390(5)
C82 C81 1.406(5)
C83 C84 1.381(5)
C84 C85 1.379(5)
C85 C86 1.385(5)
C86 C81 1.379(5)
C92 C91 1.380(5)
C92 C93 1.381(5)
C93 C94 1.397(5)
C94 C95 1.384(5)
C95 C96 1.381(5)
C96 C91 1.400(5)
C101 C106 1.386(5)
C101 C102 1.389(5)
C101 P2 1.813(4)
C103 C104 1.376(5)
C103 C102 1.388(5)
C104 C105 1.389(5)
C105 C106 1.388(5)
C681 C68 1.481(5)
C12 O11 1.312(4)
C12 C17 1.444(5)
C17 C18 1.459(5)
C18 N19 1.292(4)
C18 C181 1.510(5)
C21 O22 1.246(4)
C21 N22 1.336(4)
C21 N20 1.377(4)
C31 P1 1.824(4)
C33 C34 1.391(5)
C41 P1 1.820(4)
C51 C52 1.387(5)
C51 C56 1.402(5)
C51 P1 1.822(3)
C52 C53 1.374(5)
C55 C56 1.385(5)
C68 N69 1.296(4)
C81 P2 1.824(3)
C91 P2 1.818(4)
O11 Pd1 1.984(2)
O61 Pd2 1.981(2)
Pd1 N22 1.976(3)
Pd1 N19 2.033(3)
Pd1 P1 2.2686(10)
Pd2 N72 1.967(3)
Pd2 N69 2.024(3)
Pd2 P2 2.2609(10)
N19 N20 1.386(4)
N69 N70 1.389(4)
